data_8103160
loop_
_publ_author_name
'Wei-Qiu Kan'
'Jian-Fang Ma'

_publ_section_title
;
 Crystal structure of
 2,4-bis((4-bromophenoxy)methyl)-1,3,5-trimethylbenzene, C23H22Br2O2
;
_journal_issue 3
_journal_name_full 'Zeitschrift f\"ur Kristallographie - New Crystal Structures'
_journal_page_first 403
_journal_volume 226
_journal_year 2011
_chemical_formula_moiety 'C11.5 H11 Br O'
_chemical_formula_sum 'C11.5 H11 Br O'
_chemical_formula_weight 245.11
_chemical_melting_point ?
_chemical_name_systematic
;
 2,4-bis((4-bromophenoxy)methyl)-1,3,5-trimethylbenzene
;
_space_group_IT_number 5
_symmetry_cell_setting monoclinic
_symmetry_space_group_name_Hall 'C 2y'
_symmetry_space_group_name_H-M 'C 1 2 1'
_atom_sites_solution_hydrogens geom
_atom_sites_solution_primary direct
_atom_sites_solution_secondary difmap
_audit_creation_method SHELXL-97
_cell_angle_alpha 90.00
_cell_angle_beta 94.539(6)
_cell_angle_gamma 90.00
_cell_formula_units_Z 4
_cell_length_a 8.6594(7)
_cell_length_b 7.9730(6)
_cell_length_c 15.1266(8)
_cell_measurement_reflns_used 931
_cell_measurement_temperature 293(2)
_cell_measurement_theta_max 29.0021
_cell_measurement_theta_min 4.5110
_cell_volume 1041.09(13)
_computing_cell_refinement CrysAlis
_computing_data_collection CrysAlis
_computing_data_reduction CrysAlis
_computing_structure_refinement SHELXS-97
_computing_structure_solution SHELXS-97[2]
_diffrn_ambient_temperature 293(2)
_diffrn_detector_area_resol_mean 10.0
_diffrn_measured_fraction_theta_full 0.993
_diffrn_measured_fraction_theta_max 0.873
_diffrn_measurement_device_type 'Oxford Diffraction Gemini R Ultra'
_diffrn_measurement_method '\w scan'
_diffrn_radiation_monochromator graphite
_diffrn_radiation_source 'fine-focus sealed tube'
_diffrn_radiation_type MoK\a
_diffrn_radiation_wavelength 0.71073
_diffrn_reflns_av_R_equivalents 0.0257
_diffrn_reflns_av_sigmaI/netI 0.0754
_diffrn_reflns_limit_h_max 8
_diffrn_reflns_limit_h_min -11
_diffrn_reflns_limit_k_max 10
_diffrn_reflns_limit_k_min -7
_diffrn_reflns_limit_l_max 15
_diffrn_reflns_limit_l_min -18
_diffrn_reflns_number 2374
_diffrn_reflns_theta_full 25.00
_diffrn_reflns_theta_max 29.09
_diffrn_reflns_theta_min 4.52
_exptl_absorpt_coefficient_mu 3.908
_exptl_absorpt_correction_T_max 1.00000
_exptl_absorpt_correction_T_min 0.85684
_exptl_absorpt_correction_type multi-scan
_exptl_crystal_colour colorless
_exptl_crystal_density_diffrn 1.564
_exptl_crystal_density_method 'not measured'
_exptl_crystal_description block
_exptl_crystal_F_000 492
_exptl_crystal_size_max 0.20
_exptl_crystal_size_mid 0.20
_exptl_crystal_size_min 0.15
_refine_diff_density_max 0.312
_refine_diff_density_min -0.370
_refine_diff_density_rms 0.059
_refine_ls_abs_structure_details 'Flack H D (1983), Acta Cryst. A39, 876-881'
_refine_ls_abs_structure_Flack 0.052(14)
_refine_ls_extinction_method none
_refine_ls_goodness_of_fit_ref 0.820
_refine_ls_hydrogen_treatment constr
_refine_ls_matrix_type full
_refine_ls_number_parameters 124
_refine_ls_number_reflns 1868
_refine_ls_number_restraints 1
_refine_ls_restrained_S_all 0.820
_refine_ls_R_factor_all 0.0703
_refine_ls_R_factor_gt 0.0371
_refine_ls_shift/su_max 0.000
_refine_ls_shift/su_mean 0.000
_refine_ls_structure_factor_coef Fsqd
_refine_ls_weighting_details 'calc w=1/[\s^2^(Fo^2^)+(0.0348P)^2^+0.0000P] where P=(Fo^2^+2Fc^2^)/3'
_refine_ls_weighting_scheme calc
_refine_ls_wR_factor_gt 0.0679
_refine_ls_wR_factor_ref 0.0732
_reflns_number_gt 1149
_reflns_number_total 1868
_reflns_threshold_expression >2\s(I)
_cod_data_source_file 1267-3427.cff
_cod_data_source_block q
_cod_depositor_comments
;
The following automatic conversions were performed:

'_chemical_melting_point' value 'not measured' was changed to '?' -
the value is undefined or not given.

Automatic conversion script
Id: cif_fix_values 1715 2011-07-08 13:25:40Z adriana 
;
_cod_original_sg_symbol_H-M C2
_cod_original_formula_sum 'C11.50 H11 Br O'
_cod_database_code 8103160

loop_
_symmetry_equiv_pos_as_xyz
'x, y, z'
'-x, y, -z'
'x+1/2, y+1/2, z'
'-x+1/2, y+1/2, -z'

loop_
_atom_site_label
_atom_site_type_symbol
_atom_site_fract_x
_atom_site_fract_y
_atom_site_fract_z
_atom_site_U_iso_or_equiv
_atom_site_adp_type
_atom_site_occupancy
_atom_site_symmetry_multiplicity
_atom_site_calc_flag
_atom_site_refinement_flags
Br1 Br 0.75836(8) 0.95540(8) 0.47227(4) 0.0945(3) Uani 1 1 d .
C1 C 0.7066(6) 0.7902(6) 0.3845(3) 0.0520(13) Uani 1 1 d .
C2 C 0.5526(5) 0.7450(5) 0.3697(3) 0.0482(12) Uani 1 1 d .
H2 H 0.4771 0.7944 0.4016 0.058 Uiso 1 1 calc R
C3 C 0.5140(5) 0.6233(6) 0.3059(3) 0.0464(11) Uani 1 1 d .
H3 H 0.4109 0.5921 0.2943 0.056 Uiso 1 1 calc R
C4 C 0.6251(5) 0.5490(5) 0.2599(3) 0.0409(11) Uani 1 1 d .
C5 C 0.7787(5) 0.5961(5) 0.2765(3) 0.0467(11) Uani 1 1 d .
H5 H 0.8546 0.5465 0.2450 0.056 Uiso 1 1 calc R
C6 C 0.8188(5) 0.7156(6) 0.3390(3) 0.0515(13) Uani 1 1 d .
H6 H 0.9221 0.7461 0.3506 0.062 Uiso 1 1 calc R
C7 C 0.6770(5) 0.3654(5) 0.1396(3) 0.0454(11) Uani 1 1 d .
H7A H 0.7519 0.2922 0.1711 0.055 Uiso 1 1 calc R
H7B H 0.7326 0.4561 0.1134 0.055 Uiso 1 1 calc R
C8 C 0.5846(4) 0.2691(5) 0.0685(3) 0.0343(9) Uani 1 1 d .
C9 C 0.5802(5) 0.0945(5) 0.0702(3) 0.0395(10) Uani 1 1 d .
C11 C 0.5000 0.3567(8) 0.0000 0.0359(16) Uani 1 2 d S
C12 C 0.5000 0.5473(8) 0.0000 0.056(2) Uani 1 2 d S
H11A H 0.5624 0.5874 0.0509 0.084 Uiso 0.50 1 calc PR
H11B H 0.3958 0.5874 0.0021 0.084 Uiso 0.50 1 calc PR
H11C H 0.5417 0.5874 -0.0530 0.084 Uiso 0.50 1 calc PR
C13 C 0.6603(5) -0.0090(7) 0.1441(3) 0.0605(14) Uani 1 1 d .
H13A H 0.6425 -0.1260 0.1321 0.091 Uiso 1 1 calc R
H13B H 0.6196 0.0199 0.1993 0.091 Uiso 1 1 calc R
H13C H 0.7695 0.0133 0.1477 0.091 Uiso 1 1 calc R
C10 C 0.5000 0.0131(6) 0.0000 0.0384(15) Uani 1 2 d S
H10 H 0.5000 -0.1036 0.0000 0.046 Uiso 1 2 calc SR
O1 O 0.5732(3) 0.4311(5) 0.19898(18) 0.0549(9) Uani 1 1 d .

loop_
_atom_site_aniso_label
_atom_site_aniso_U_11
_atom_site_aniso_U_22
_atom_site_aniso_U_33
_atom_site_aniso_U_23
_atom_site_aniso_U_13
_atom_site_aniso_U_12
Br1 0.1270(5) 0.0854(4) 0.0764(4) -0.0441(4) 0.0420(3) -0.0539(4)
C1 0.076(4) 0.045(3) 0.036(3) -0.005(2) 0.007(3) -0.022(3)
C2 0.056(3) 0.046(3) 0.044(3) -0.006(2) 0.010(2) 0.003(2)
C3 0.041(2) 0.064(3) 0.035(3) -0.002(2) 0.004(2) -0.006(2)
C4 0.049(3) 0.045(2) 0.029(3) 0.0010(19) 0.005(2) -0.007(2)
C5 0.048(3) 0.045(3) 0.048(3) -0.009(2) 0.009(2) -0.003(2)
C6 0.055(3) 0.060(3) 0.040(3) -0.010(2) 0.005(3) -0.014(2)
C7 0.045(3) 0.051(3) 0.041(3) -0.011(2) 0.006(2) -0.007(2)
C8 0.033(2) 0.038(2) 0.032(2) -0.005(2) 0.0065(18) -0.0032(19)
C9 0.047(3) 0.032(2) 0.041(3) 0.0015(19) 0.008(2) 0.004(2)
C11 0.052(4) 0.028(3) 0.029(4) 0.000 0.010(3) 0.000
C12 0.065(5) 0.037(4) 0.066(6) 0.000 0.011(4) 0.000
C13 0.067(3) 0.058(4) 0.054(3) 0.015(3) -0.012(2) -0.003(3)
C10 0.044(4) 0.024(3) 0.047(4) 0.000 0.002(3) 0.000
O1 0.0501(17) 0.071(2) 0.0455(18) -0.0179(19) 0.0135(15) -0.0199(18)

loop_
_atom_type_symbol
_atom_type_description
_atom_type_scat_dispersion_real
_atom_type_scat_dispersion_imag
_atom_type_scat_source
C C 0.0033 0.0016 'International Tables Vol C Tables 4.2.6.8 and 6.1.1.4'
H H 0.0000 0.0000 'International Tables Vol C Tables 4.2.6.8 and 6.1.1.4'
O O 0.0106 0.0060 'International Tables Vol C Tables 4.2.6.8 and 6.1.1.4'
Br Br -0.2901 2.4595 'International Tables Vol C Tables 4.2.6.8 and 6.1.1.4'

loop_
_geom_angle_atom_site_label_1
_geom_angle_atom_site_label_2
_geom_angle_atom_site_label_3
_geom_angle
_geom_angle_site_symmetry_1
_geom_angle_site_symmetry_3
C6 C1 C2 121.3(4) . .
C6 C1 Br1 121.0(4) . .
C2 C1 Br1 117.7(4) . .
C1 C2 C3 118.0(4) . .
C1 C2 H2 121.0 . .
C3 C2 H2 121.0 . .
C4 C3 C2 121.0(4) . .
C4 C3 H3 119.5 . .
C2 C3 H3 119.5 . .
C3 C4 O1 115.8(4) . .
C3 C4 C5 119.7(4) . .
O1 C4 C5 124.6(4) . .
C6 C5 C4 120.1(4) . .
C6 C5 H5 119.9 . .
C4 C5 H5 119.9 . .
C5 C6 C1 119.9(4) . .
C5 C6 H6 120.1 . .
C1 C6 H6 120.1 . .
O1 C7 C8 108.3(3) . .
O1 C7 H7A 110.0 . .
C8 C7 H7A 110.0 . .
O1 C7 H7B 110.0 . .
C8 C7 H7B 110.0 . .
H7A C7 H7B 108.4 . .
C9 C8 C11 119.8(4) . .
C9 C8 C7 120.8(4) . .
C11 C8 C7 119.4(4) . .
C10 C9 C8 117.9(4) . .
C10 C9 C13 118.9(4) . .
C8 C9 C13 123.2(4) . .
C8 C11 C8 120.4(5) 2_655 .
C8 C11 C12 119.8(3) 2_655 .
C8 C11 C12 119.8(3) . .
C11 C12 H11A 109.5 . .
C11 C12 H11B 109.5 . .
H11A C12 H11B 109.5 . .
C11 C12 H11C 109.5 . .
H11A C12 H11C 109.5 . .
H11B C12 H11C 109.5 . .
C9 C13 H13A 109.5 . .
C9 C13 H13B 109.5 . .
H13A C13 H13B 109.5 . .
C9 C13 H13C 109.5 . .
H13A C13 H13C 109.5 . .
H13B C13 H13C 109.5 . .
C9 C10 C9 124.0(5) . 2_655
C9 C10 H10 118.0 . .
C9 C10 H10 118.0 2_655 .
C4 O1 C7 119.3(3) . .

loop_
_geom_bond_atom_site_label_1
_geom_bond_atom_site_label_2
_geom_bond_distance
_geom_bond_site_symmetry_2
Br1 C1 1.899(4) .
C1 C6 1.370(6) .
C1 C2 1.383(6) .
C2 C3 1.391(6) .
C2 H2 0.9300 .
C3 C4 1.366(6) .
C3 H3 0.9300 .
C4 O1 1.367(5) .
C4 C5 1.386(6) .
C5 C6 1.367(6) .
C5 H5 0.9300 .
C6 H6 0.9300 .
C7 O1 1.420(5) .
C7 C8 1.500(6) .
C7 H7A 0.9700 .
C7 H7B 0.9700 .
C8 C9 1.393(5) .
C8 C11 1.406(5) .
C9 C10 1.383(5) .
C9 C13 1.513(5) .
C11 C8 1.406(5) 2_655
C11 C12 1.519(7) .
C12 H11A 0.9600 .
C12 H11B 0.9600 .
C12 H11C 0.9600 .
C13 H13A 0.9600 .
C13 H13B 0.9600 .
C13 H13C 0.9600 .
C10 C9 1.383(5) 2_655
C10 H10 0.9300 .

loop_
_geom_torsion_atom_site_label_1
_geom_torsion_atom_site_label_2
_geom_torsion_atom_site_label_3
_geom_torsion_atom_site_label_4
_geom_torsion
_geom_torsion_site_symmetry_4
C6 C1 C2 C3 -1.3(7) .
Br1 C1 C2 C3 -179.6(4) .
C1 C2 C3 C4 0.9(7) .
C2 C3 C4 O1 179.9(4) .
C2 C3 C4 C5 -0.5(6) .
C3 C4 C5 C6 0.5(6) .
O1 C4 C5 C6 -180.0(4) .
C4 C5 C6 C1 -0.9(7) .
C2 C1 C6 C5 1.3(7) .
Br1 C1 C6 C5 179.6(3) .
O1 C7 C8 C9 -102.5(4) .
O1 C7 C8 C11 76.7(4) .
C11 C8 C9 C10 4.4(5) .
C7 C8 C9 C10 -176.4(3) .
C11 C8 C9 C13 -176.5(3) .
C7 C8 C9 C13 2.8(6) .
C9 C8 C11 C8 -2.3(2) 2_655
C7 C8 C11 C8 178.5(4) 2_655
C9 C8 C11 C12 177.7(2) .
C7 C8 C11 C12 -1.5(4) .
C8 C9 C10 C9 -2.2(2) 2_655
C13 C9 C10 C9 178.6(4) 2_655
C3 C4 O1 C7 171.0(4) .
C5 C4 O1 C7 -8.6(6) .
C8 C7 O1 C4 -167.9(3) .
